data_2023237
loop_
_publ_author_name
'Dyakonenko, Viktoriya V.'
'Khomenko, Dmytro M.'
'Doroshchuk, Roman O.'
'Ivanova, Ganna V.'
'Lampeka, Rostyslav D.'

_publ_section_title
;
 Crystal structure and Hirshfeld surface analysis of
 dichlorido[2-(3-cyclopentyl-1,2,4-triazol-5-yl-\kN
 4)pyridine-\kN]palladium(II) dimethylformamide monosolvate
;
_journal_coeditor_code EX2086
_journal_issue 9
_journal_name_full 'Acta Crystallographica Section E Crystallographic Communications'
_journal_paper_doi 10.1107/S2056989024007801
_journal_volume 80
_journal_year 2024
_chemical_formula_iupac '[Pd Cl2 (C12 H14 N4)], C3 H7 N O'
_chemical_formula_moiety 'C12 H14 Cl2 N4 Pd, C3 H7 N O'
_chemical_formula_sum 'C15 H21 Cl2 N5 O Pd'
_chemical_formula_weight 464.67
_chemical_name_systematic
'Dichlorido[2-(3-cyclopentyl-1,2,4-triazol-5-yl-\k<i>N</i>^4^)pyridine-\k<i>N</i>]palladium(II) dimethylformamide monosolvate'
_space_group_crystal_system monoclinic
_space_group_IT_number 14
_space_group_name_Hall '-P 2ybc'
_space_group_name_H-M_alt 'P 1 21/c 1'
_atom_sites_solution_hydrogens geom
_atom_sites_solution_primary dual
_audit_creation_method
;
Olex2 1.5
(compiled 2024.02.16 svn.r378c4104 for OlexSys, GUI svn.r6928)
;
_cell_angle_alpha 90
_cell_angle_beta 96.358(2)
_cell_angle_gamma 90
_cell_formula_units_Z 4
_cell_length_a 9.3964(8)
_cell_length_b 20.2572(16)
_cell_length_c 9.9822(7)
_cell_measurement_reflns_used 6028
_cell_measurement_temperature 296.15
_cell_measurement_theta_max 30.26
_cell_measurement_theta_min 2.29
_cell_volume 1888.4(3)
_computing_cell_refinement
;
SAINT (Bruker, 2014)
;
_computing_data_collection
;
APEX2 (Bruker, 2014)
;
_computing_data_reduction
;
SAINT (Bruker, 2014)
;
_computing_molecular_graphics
;
Olex2 1.5 (Dolomanov <i>et al.</i>,  2009)
;
_computing_publication_material
;
Olex2 1.5 (Dolomanov <i>et al.</i>,  2009)
;
_computing_structure_refinement
;
<i>SHELXL2019/3</i> (Sheldrick, 2015b)
;
_computing_structure_solution
;
<i>SHELXT2018/2</i> (Sheldrick, 2015a)
;
_diffrn_ambient_temperature 296.15
_diffrn_measured_fraction_theta_full 0.999
_diffrn_measured_fraction_theta_max 0.996
_diffrn_measurement_device_type 'Bruker APEXII CCD'
_diffrn_measurement_method '\f and \w scans'
_diffrn_radiation_monochromator graphite
_diffrn_radiation_type MoK\a
_diffrn_radiation_wavelength 0.71073
_diffrn_reflns_av_R_equivalents 0.0461
_diffrn_reflns_av_unetI/netI 0.0578
_diffrn_reflns_limit_h_max 11
_diffrn_reflns_limit_h_min -12
_diffrn_reflns_limit_k_max 26
_diffrn_reflns_limit_k_min -23
_diffrn_reflns_limit_l_max 12
_diffrn_reflns_limit_l_min -10
_diffrn_reflns_number 13789
_diffrn_reflns_theta_full 25.242
_diffrn_reflns_theta_max 27.497
_diffrn_reflns_theta_min 2.011
_diffrn_source_current 35.0
_diffrn_source_power 1.75
_diffrn_source_voltage 50.0
_diffrn_standards_number 0
_exptl_absorpt_coefficient_mu 1.278
_exptl_absorpt_correction_T_max 0.7460
_exptl_absorpt_correction_T_min 0.5334
_exptl_absorpt_correction_type multi-scan
_exptl_absorpt_process_details
;
(SADABS; Krause <i>et al.</i>,  2015)
;
_exptl_crystal_colour orange
_exptl_crystal_density_diffrn 1.634
_exptl_crystal_description block
_exptl_crystal_F_000 936
_exptl_crystal_size_max 0.4
_exptl_crystal_size_mid 0.2
_exptl_crystal_size_min 0.15
_refine_diff_density_max 0.638
_refine_diff_density_min -0.938
_refine_ls_extinction_method none
_refine_ls_goodness_of_fit_ref 1.124
_refine_ls_hydrogen_treatment constr
_refine_ls_matrix_type full
_refine_ls_number_parameters 219
_refine_ls_number_reflns 4304
_refine_ls_number_restraints 30
_refine_ls_restrained_S_all 1.139
_refine_ls_R_factor_all 0.0724
_refine_ls_R_factor_gt 0.0511
_refine_ls_shift/su_max 0.002
_refine_ls_shift/su_mean 0.000
_refine_ls_structure_factor_coef Fsqd
_refine_ls_weighting_details 'w=1/[\s^2^(Fo^2^)+(0.0356P)^2^+0.2719P] where P=(Fo^2^+2Fc^2^)/3'
_refine_ls_weighting_scheme calc
_refine_ls_wR_factor_gt 0.0874
_refine_ls_wR_factor_ref 0.0925
_reflns_number_gt 3345
_reflns_number_total 4304
_reflns_threshold_expression 'I > 2\s(I)'
_cod_data_source_file ex2086.cif
_cod_data_source_block I
_cod_database_code 2023237
_shelx_space_group_comment
;
The symmetry employed for this shelxl refinement is uniquely defined
by the following loop, which should always be used as a source of
symmetry information in preference to the above space-group names.
They are only intended as comments.
;
_shelx_estimated_absorpt_t_min 0.629
_shelx_estimated_absorpt_t_max 0.831

loop_
_space_group_symop_operation_xyz
'x, y, z'
'-x, y+1/2, -z+1/2'
'-x, -y, -z'
'x, -y-1/2, z-1/2'

loop_
_atom_site_type_symbol
_atom_site_label
_atom_site_fract_x
_atom_site_fract_y
_atom_site_fract_z
_atom_site_U_iso_or_equiv
_atom_site_adp_type
_atom_site_calc_flag
_atom_site_occupancy
_atom_site_disorder_assembly
_atom_site_disorder_group
Pd Pd1 0.14161(3) 0.51528(2) 0.63841(3) 0.02837(10) Uani d 1 . .
Cl Cl1 0.17109(12) 0.61436(5) 0.53648(11) 0.0457(3) Uani d 1 . .
Cl Cl2 0.06163(12) 0.56975(5) 0.81588(11) 0.0475(3) Uani d 1 . .
N N1 0.1217(3) 0.42381(15) 0.7248(3) 0.0309(7) Uani d 1 . .
N N2 0.2130(3) 0.45857(15) 0.4909(3) 0.0261(7) Uani d 1 . .
N N3 0.2590(4) 0.35403(16) 0.4333(3) 0.0399(8) Uani d 1 . .
N N4 0.2936(4) 0.39792(16) 0.3393(3) 0.0382(8) Uani d 1 . .
H H4 0.328939 0.386935 0.266629 0.046 Uiso calc 1 . .
C C1 0.0774(5) 0.4111(2) 0.8460(4) 0.0450(11) Uani d 1 . .
H H1 0.049967 0.446010 0.898062 0.054 Uiso calc 1 . .
C C2 0.0718(5) 0.3477(2) 0.8945(5) 0.0596(14) Uani d 1 . .
H H2 0.040242 0.339994 0.978152 0.072 Uiso calc 1 . .
C C3 0.1129(5) 0.2958(2) 0.8188(5) 0.0582(13) Uani d 1 . .
H H3 0.109421 0.252721 0.850674 0.070 Uiso calc 1 . .
C C4 0.1593(5) 0.3083(2) 0.6954(4) 0.0469(11) Uani d 1 . .
H H4A 0.188724 0.273951 0.642997 0.056 Uiso calc 1 . .
C C5 0.1612(4) 0.37237(19) 0.6510(4) 0.0330(9) Uani d 1 . .
C C6 0.2103(4) 0.39271(19) 0.5233(4) 0.0312(9) Uani d 1 . .
C C7 0.2667(4) 0.4598(2) 0.3727(4) 0.0313(8) Uani d 1 . .
C C8 0.2970(4) 0.5186(2) 0.2913(4) 0.0344(9) Uani d 1 . .
H H8 0.225634 0.552496 0.305020 0.041 Uiso calc 1 . .
C C9 0.2950(5) 0.5072(2) 0.1405(4) 0.0501(11) Uani d 1 . .
H H9A 0.345162 0.466919 0.122290 0.060 Uiso calc 1 . .
H H9B 0.197656 0.504772 0.096855 0.060 Uiso calc 1 . .
C C10 0.3716(6) 0.5671(3) 0.0933(5) 0.0771(16) Uani d 1 . .
H H10A 0.420108 0.556242 0.015282 0.093 Uiso calc 1 . .
H H10B 0.304162 0.602525 0.069144 0.093 Uiso calc 1 . .
C C11 0.4769(6) 0.5871(3) 0.2084(6) 0.0959(19) Uani d 1 . .
H H11A 0.468558 0.633999 0.225607 0.115 Uiso calc 1 . .
H H11B 0.573529 0.578154 0.187875 0.115 Uiso calc 1 . .
C C12 0.4455(5) 0.5479(3) 0.3309(5) 0.0609(13) Uani d 1 . .
H H12A 0.445256 0.576371 0.409077 0.073 Uiso calc 1 . .
H H12B 0.515995 0.513355 0.351091 0.073 Uiso calc 1 . .
O O1 0.4202(4) 0.33801(18) 0.1446(3) 0.0690(10) Uani d 1 . .
N N5 0.6183(4) 0.28119(17) 0.1094(4) 0.0473(9) Uani d 1 . .
C C13 0.5478(6) 0.3255(2) 0.1708(4) 0.0543(13) Uani d 1 . .
H H13 0.598512 0.349448 0.239900 0.065 Uiso calc 1 . .
C C14 0.5465(6) 0.2439(3) -0.0011(5) 0.0778(18) Uani d 1 . .
H H14A 0.447518 0.256600 -0.014784 0.117 Uiso calc 1 . .
H H14B 0.553480 0.197671 0.019415 0.117 Uiso calc 1 . .
H H14C 0.590723 0.252728 -0.081424 0.117 Uiso calc 1 . .
C C15 0.7682(6) 0.2678(3) 0.1477(6) 0.0799(18) Uani d 1 . .
H H15A 0.803769 0.296598 0.220213 0.120 Uiso calc 1 . .
H H15B 0.820744 0.275203 0.071894 0.120 Uiso calc 1 . .
H H15C 0.779881 0.222732 0.176556 0.120 Uiso calc 1 . .

loop_
_atom_site_aniso_label
_atom_site_aniso_U_11
_atom_site_aniso_U_22
_atom_site_aniso_U_33
_atom_site_aniso_U_12
_atom_site_aniso_U_13
_atom_site_aniso_U_23
Pd1 0.02677(15) 0.02755(16) 0.03033(17) -0.00105(13) 0.00115(11) -0.00292(13)
Cl1 0.0606(7) 0.0298(5) 0.0473(6) -0.0059(5) 0.0080(5) -0.0003(5)
Cl2 0.0589(7) 0.0423(6) 0.0431(6) -0.0010(5) 0.0144(5) -0.0117(5)
N1 0.0259(16) 0.0341(18) 0.0317(18) 0.0024(14) -0.0002(13) -0.0026(14)
N2 0.0241(15) 0.0229(15) 0.0306(17) 0.0004(13) -0.0003(13) -0.0014(13)
N3 0.049(2) 0.0303(19) 0.042(2) 0.0047(16) 0.0135(17) -0.0008(16)
N4 0.046(2) 0.037(2) 0.0342(19) 0.0060(16) 0.0126(16) -0.0037(15)
C1 0.056(3) 0.048(3) 0.033(2) 0.005(2) 0.013(2) -0.001(2)
C2 0.077(4) 0.059(3) 0.046(3) 0.007(3) 0.020(3) 0.019(2)
C3 0.075(4) 0.039(3) 0.063(3) 0.007(3) 0.018(3) 0.022(2)
C4 0.057(3) 0.033(2) 0.052(3) 0.006(2) 0.012(2) 0.007(2)
C5 0.028(2) 0.033(2) 0.037(2) 0.0005(17) -0.0003(17) 0.0011(18)
C6 0.030(2) 0.028(2) 0.035(2) -0.0012(17) 0.0003(17) -0.0010(17)
C7 0.0252(19) 0.037(2) 0.032(2) 0.0006(17) 0.0019(16) 0.0001(17)
C8 0.0318(19) 0.040(2) 0.031(2) -0.0023(18) 0.0002(16) -0.0001(18)
C9 0.055(3) 0.062(3) 0.033(2) -0.005(2) 0.002(2) 0.005(2)
C10 0.077(3) 0.098(4) 0.056(3) -0.025(3) 0.008(3) 0.024(3)
C11 0.080(4) 0.124(5) 0.080(4) -0.046(3) -0.009(3) 0.043(3)
C12 0.051(3) 0.072(3) 0.056(3) -0.024(3) -0.009(2) 0.016(3)
O1 0.085(3) 0.071(3) 0.056(2) 0.029(2) 0.026(2) -0.0065(18)
N5 0.054(2) 0.034(2) 0.055(2) -0.0022(18) 0.0126(19) -0.0088(17)
C13 0.087(4) 0.043(3) 0.036(3) 0.009(3) 0.019(3) -0.002(2)
C14 0.066(4) 0.071(4) 0.095(5) 0.008(3) 0.000(3) -0.038(3)
C15 0.066(4) 0.059(4) 0.115(5) -0.006(3) 0.012(4) -0.028(3)

loop_
_atom_type_symbol
_atom_type_description
_atom_type_scat_dispersion_real
_atom_type_scat_dispersion_imag
_atom_type_scat_source
C C 0.0033 0.0016 'International Tables Vol C Tables 4.2.6.8 and 6.1.1.4'
H H 0.0000 0.0000 'International Tables Vol C Tables 4.2.6.8 and 6.1.1.4'
Cl Cl 0.1484 0.1585 'International Tables Vol C Tables 4.2.6.8 and 6.1.1.4'
N N 0.0061 0.0033 'International Tables Vol C Tables 4.2.6.8 and 6.1.1.4'
O O 0.0106 0.0060 'International Tables Vol C Tables 4.2.6.8 and 6.1.1.4'
Pd Pd -0.9988 1.0072 'International Tables Vol C Tables 4.2.6.8 and 6.1.1.4'

loop_
_geom_angle_atom_site_label_1
_geom_angle_atom_site_label_2
_geom_angle_atom_site_label_3
_geom_angle_site_symmetry_1
_geom_angle_site_symmetry_3
_geom_angle
_geom_angle_publ_flag
Cl1 Pd1 Cl2 . . 89.29(4) ?
N1 Pd1 Cl1 . . 177.27(9) ?
N1 Pd1 Cl2 . . 93.27(9) ?
N2 Pd1 Cl1 . . 96.18(9) ?
N2 Pd1 Cl2 . . 174.47(9) ?
N2 Pd1 N1 . . 81.25(12) ?
C1 N1 Pd1 . . 126.8(3) ?
C1 N1 C5 . . 118.3(4) ?
C5 N1 Pd1 . . 115.0(2) ?
C6 N2 Pd1 . . 111.2(2) ?
C7 N2 Pd1 . . 144.6(3) ?
C7 N2 C6 . . 104.2(3) ?
C6 N3 N4 . . 102.1(3) ?
N3 N4 H4 . . 123.9 ?
C7 N4 N3 . . 112.2(3) ?
C7 N4 H4 . . 123.9 ?
N1 C1 H1 . . 119.3 ?
N1 C1 C2 . . 121.4(4) ?
C2 C1 H1 . . 119.3 ?
C1 C2 H2 . . 120.1 ?
C1 C2 C3 . . 119.8(4) ?
C3 C2 H2 . . 120.1 ?
C2 C3 H3 . . 120.4 ?
C4 C3 C2 . . 119.2(4) ?
C4 C3 H3 . . 120.4 ?
C3 C4 H4A . . 120.7 ?
C5 C4 C3 . . 118.7(4) ?
C5 C4 H4A . . 120.7 ?
N1 C5 C4 . . 122.6(4) ?
N1 C5 C6 . . 113.0(3) ?
C4 C5 C6 . . 124.4(4) ?
N2 C6 C5 . . 119.6(3) ?
N3 C6 N2 . . 113.7(3) ?
N3 C6 C5 . . 126.6(4) ?
N2 C7 C8 . . 127.7(4) ?
N4 C7 N2 . . 107.8(3) ?
N4 C7 C8 . . 124.4(3) ?
C7 C8 H8 . . 108.1 ?
C7 C8 C9 . . 116.0(4) ?
C7 C8 C12 . . 113.2(3) ?
C9 C8 H8 . . 108.1 ?
C9 C8 C12 . . 103.0(3) ?
C12 C8 H8 . . 108.1 ?
C8 C9 H9A . . 111.1 ?
C8 C9 H9B . . 111.1 ?
H9A C9 H9B . . 109.0 ?
C10 C9 C8 . . 103.5(4) ?
C10 C9 H9A . . 111.1 ?
C10 C9 H9B . . 111.1 ?
C9 C10 H10A . . 110.5 ?
C9 C10 H10B . . 110.5 ?
H10A C10 H10B . . 108.7 ?
C11 C10 C9 . . 106.1(4) ?
C11 C10 H10A . . 110.5 ?
C11 C10 H10B . . 110.5 ?
C10 C11 H11A . . 110.1 ?
C10 C11 H11B . . 110.1 ?
C10 C11 C12 . . 108.0(4) ?
H11A C11 H11B . . 108.4 ?
C12 C11 H11A . . 110.1 ?
C12 C11 H11B . . 110.1 ?
C8 C12 H12A . . 110.9 ?
C8 C12 H12B . . 110.9 ?
C11 C12 C8 . . 104.4(4) ?
C11 C12 H12A . . 110.9 ?
C11 C12 H12B . . 110.9 ?
H12A C12 H12B . . 108.9 ?
C13 N5 C14 . . 120.0(4) ?
C13 N5 C15 . . 122.3(4) ?
C14 N5 C15 . . 117.7(4) ?
O1 C13 N5 . . 125.2(5) ?
O1 C13 H13 . . 117.4 ?
N5 C13 H13 . . 117.4 ?
N5 C14 H14A . . 109.5 ?
N5 C14 H14B . . 109.5 ?
N5 C14 H14C . . 109.5 ?
H14A C14 H14B . . 109.5 ?
H14A C14 H14C . . 109.5 ?
H14B C14 H14C . . 109.5 ?
N5 C15 H15A . . 109.5 ?
N5 C15 H15B . . 109.5 ?
N5 C15 H15C . . 109.5 ?
H15A C15 H15B . . 109.5 ?
H15A C15 H15C . . 109.5 ?
H15B C15 H15C . . 109.5 ?

loop_
_geom_bond_atom_site_label_1
_geom_bond_atom_site_label_2
_geom_bond_site_symmetry_2
_geom_bond_distance
_geom_bond_publ_flag
Pd1 Cl1 . 2.2811(11) y
Pd1 Cl2 . 2.2837(10) y
Pd1 N1 . 2.061(3) y
Pd1 N2 . 2.038(3) y
N1 C1 . 1.348(5) ?
N1 C5 . 1.352(5) ?
N2 C6 . 1.374(5) ?
N2 C7 . 1.334(4) ?
N3 N4 . 1.358(4) ?
N3 C6 . 1.312(5) ?
N4 H4 . 0.8600 ?
N4 C7 . 1.328(5) ?
C1 H1 . 0.9300 ?
C1 C2 . 1.376(6) ?
C2 H2 . 0.9300 ?
C2 C3 . 1.376(6) ?
C3 H3 . 0.9300 ?
C3 C4 . 1.375(6) ?
C4 H4A . 0.9300 ?
C4 C5 . 1.373(5) ?
C5 C6 . 1.462(5) ?
C7 C8 . 1.487(5) ?
C8 H8 . 0.9800 ?
C8 C9 . 1.522(5) ?
C8 C12 . 1.528(6) ?
C9 H9A . 0.9700 ?
C9 H9B . 0.9700 ?
C9 C10 . 1.511(6) ?
C10 H10A . 0.9700 ?
C10 H10B . 0.9700 ?
C10 C11 . 1.487(7) ?
C11 H11A . 0.9700 ?
C11 H11B . 0.9700 ?
C11 C12 . 1.514(7) ?
C12 H12A . 0.9700 ?
C12 H12B . 0.9700 ?
O1 C13 . 1.225(6) ?
N5 C13 . 1.308(5) ?
N5 C14 . 1.440(6) ?
N5 C15 . 1.444(6) ?
C13 H13 . 0.9300 ?
C14 H14A . 0.9600 ?
C14 H14B . 0.9600 ?
C14 H14C . 0.9600 ?
C15 H15A . 0.9600 ?
C15 H15B . 0.9600 ?
C15 H15C . 0.9600 ?

loop_
_geom_hbond_atom_site_label_D
_geom_hbond_atom_site_label_H
_geom_hbond_atom_site_label_A
_geom_hbond_site_symmetry_A
_geom_hbond_distance_DH
_geom_hbond_distance_HA
_geom_hbond_distance_DA
_geom_hbond_angle_DHA
_geom_hbond_publ_flag
N4 H4 O1 . 0.86 1.85 2.679(4) 160.6 yes
C3 H3 N3 4_566 0.93 2.66 3.471(6) 146.2 yes

loop_
_geom_torsion_atom_site_label_1
_geom_torsion_atom_site_label_2
_geom_torsion_atom_site_label_3
_geom_torsion_atom_site_label_4
_geom_torsion_site_symmetry_1
_geom_torsion_site_symmetry_2
_geom_torsion_site_symmetry_3
_geom_torsion_site_symmetry_4
_geom_torsion
_geom_torsion_publ_flag
Pd1 N1 C1 C2 . . . . -178.4(3) ?
Pd1 N1 C5 C4 . . . . 177.8(3) ?
Pd1 N1 C5 C6 . . . . -0.1(4) ?
Pd1 N2 C6 N3 . . . . -178.2(3) ?
Pd1 N2 C6 C5 . . . . -0.5(4) ?
Pd1 N2 C7 N4 . . . . 177.4(3) ?
Pd1 N2 C7 C8 . . . . -1.0(7) ?
N1 C1 C2 C3 . . . . 0.4(8) ?
N1 C5 C6 N2 . . . . 0.4(5) ?
N1 C5 C6 N3 . . . . 177.8(4) ?
N2 C7 C8 C9 . . . . -154.3(4) ?
N2 C7 C8 C12 . . . . 86.9(5) ?
N3 N4 C7 N2 . . . . 0.0(4) ?
N3 N4 C7 C8 . . . . 178.4(3) ?
N4 N3 C6 N2 . . . . -0.2(4) ?
N4 N3 C6 C5 . . . . -177.7(4) ?
N4 C7 C8 C9 . . . . 27.7(5) ?
N4 C7 C8 C12 . . . . -91.1(5) ?
C1 N1 C5 C4 . . . . -0.7(6) ?
C1 N1 C5 C6 . . . . -178.6(3) ?
C1 C2 C3 C4 . . . . 0.0(8) ?
C2 C3 C4 C5 . . . . -0.8(7) ?
C3 C4 C5 N1 . . . . 1.2(7) ?
C3 C4 C5 C6 . . . . 178.8(4) ?
C4 C5 C6 N2 . . . . -177.5(4) ?
C4 C5 C6 N3 . . . . 0.0(6) ?
C5 N1 C1 C2 . . . . -0.1(6) ?
C6 N2 C7 N4 . . . . -0.1(4) ?
C6 N2 C7 C8 . . . . -178.5(3) ?
C6 N3 N4 C7 . . . . 0.1(4) ?
C7 N2 C6 N3 . . . . 0.2(4) ?
C7 N2 C6 C5 . . . . 178.0(3) ?
C7 C8 C9 C10 . . . . -163.2(4) ?
C7 C8 C12 C11 . . . . 158.7(4) ?
C8 C9 C10 C11 . . . . 30.6(6) ?
C9 C8 C12 C11 . . . . 32.7(5) ?
C9 C10 C11 C12 . . . . -10.2(7) ?
C10 C11 C12 C8 . . . . -14.2(7) ?
C12 C8 C9 C10 . . . . -39.0(5) ?
C14 N5 C13 O1 . . . . 1.9(8) ?
C15 N5 C13 O1 . . . . -178.4(5) ?
